data_4329529
loop_
_publ_author_name
'Juan Diwu'
'Daniel J. Grant'
'Shuao Wang'
'Laura Gagliardi'
'Thomas E. Albrecht-Schmitt'

_publ_section_title
;
 Periodic Trends in Lanthanide and Actinide Phosphonates: Discontinuity
 between Plutonium and Americium
;
_journal_name_full 'Inorganic Chemistry'
_journal_page_first 6906
_journal_page_last 6915
_journal_paper_doi 10.1021/ic300742p
_journal_volume 51
_journal_year 2012
_chemical_formula_moiety La[CH2(PO3H0.5)2]
_chemical_formula_sum 'C H2 La O6 P2'
_chemical_formula_weight 310.88
_chemical_name_common 'lathanium methylenediphosphonate'
_chemical_name_systematic
; 
 ? 
;
_space_group_IT_number 12
_symmetry_cell_setting monoclinic
_symmetry_space_group_name_Hall '-C 2y'
_symmetry_space_group_name_H-M 'C 1 2/m 1'
_atom_sites_solution_hydrogens none
_atom_sites_solution_primary direct
_atom_sites_solution_secondary difmap
_audit_creation_method SHELXL-97
_cell_angle_alpha 90.00
_cell_angle_beta 111.162(2)
_cell_angle_gamma 90.00
_cell_formula_units_Z 4
_cell_length_a 8.4055(15)
_cell_length_b 14.145(3)
_cell_length_c 5.3953(10)
_cell_measurement_reflns_used 726
_cell_measurement_temperature 296(2)
_cell_measurement_theta_max 27.67
_cell_measurement_theta_min 2.88
_cell_volume 598.2(2)
_computing_cell_refinement 'SMART SAINT'
_computing_data_collection SMART
_computing_data_reduction SAINT
_computing_molecular_graphics 'SHELXP-97 (Sheldrick, 1997)'
_computing_publication_material 'SHELCIF-97 (Sheldrick, 2000)'
_computing_structure_refinement 'SHELXL-97 (Sheldrick, 1997)'
_computing_structure_solution 'SHELXS-97 (Sheldrick, 1990)'
_diffrn_ambient_temperature 296(2)
_diffrn_detector_area_resol_mean 0
_diffrn_measured_fraction_theta_full 0.992
_diffrn_measured_fraction_theta_max 0.992
_diffrn_measurement_device_type 'Bruker APEXII'
_diffrn_measurement_method '0.3 wide w/ exposures'
_diffrn_radiation_monochromator 'Quazar optics'
_diffrn_radiation_source 'Imus microdocused'
_diffrn_radiation_type MoK\a
_diffrn_radiation_wavelength 0.71073
_diffrn_reflns_av_R_equivalents 0.0461
_diffrn_reflns_av_sigmaI/netI 0.0364
_diffrn_reflns_limit_h_max 10
_diffrn_reflns_limit_h_min -10
_diffrn_reflns_limit_k_max 18
_diffrn_reflns_limit_k_min -18
_diffrn_reflns_limit_l_max 7
_diffrn_reflns_limit_l_min -7
_diffrn_reflns_number 3557
_diffrn_reflns_theta_full 27.67
_diffrn_reflns_theta_max 27.67
_diffrn_reflns_theta_min 2.88
_exptl_absorpt_coefficient_mu 7.641
_exptl_absorpt_correction_T_max 0.934
_exptl_absorpt_correction_T_min 0.733
_exptl_absorpt_correction_type numerical
_exptl_absorpt_process_details SHELXPREP
_exptl_crystal_colour colorless
_exptl_crystal_density_diffrn 3.452
_exptl_crystal_density_meas ?
_exptl_crystal_description spindle-shaped
_exptl_crystal_F_000 572
_exptl_crystal_size_max 0.080
_exptl_crystal_size_mid 0.035
_exptl_crystal_size_min 0.009
_refine_diff_density_max 0.676
_refine_diff_density_min -0.668
_refine_diff_density_rms 0.184
_refine_ls_extinction_method none
_refine_ls_goodness_of_fit_ref 0.947
_refine_ls_hydrogen_treatment constr
_refine_ls_matrix_type full
_refine_ls_number_parameters 48
_refine_ls_number_reflns 726
_refine_ls_number_restraints 0
_refine_ls_restrained_S_all 0.947
_refine_ls_R_factor_all 0.0276
_refine_ls_R_factor_gt 0.0226
_refine_ls_shift/su_max 0.000
_refine_ls_shift/su_mean 0.000
_refine_ls_structure_factor_coef Fsqd
_refine_ls_weighting_details 'calc w=1/[\s^2^(Fo^2^)+(0.0328P)^2^+2.2594P] where P=(Fo^2^+2Fc^2^)/3'
_refine_ls_weighting_scheme calc
_refine_ls_wR_factor_gt 0.0533
_refine_ls_wR_factor_ref 0.0558
_reflns_number_gt 664
_reflns_number_total 726
_reflns_threshold_expression >2sigma(I)
_cod_data_source_file ic300742p_si_002_01.cif
_cod_data_source_block LaC1P2
_cod_depositor_comments
;
The following automatic conversions were performed:

'_exptl_crystal_density_meas' value 'n/a' was changed to '?' - the
value is perceived as not measured.

Automatic conversion script
Id: cif_fix_values 3008 2015-01-20 13:52:24Z robertas 
;
_cod_original_cell_volume 598.22(19)
_cod_database_code 4329529

loop_
_symmetry_equiv_pos_as_xyz
'x, y, z'
'-x, y, -z'
'x+1/2, y+1/2, z'
'-x+1/2, y+1/2, -z'
'-x, -y, -z'
'x, -y, z'
'-x+1/2, -y+1/2, -z'
'x+1/2, -y+1/2, z'

loop_
_atom_site_label
_atom_site_type_symbol
_atom_site_fract_x
_atom_site_fract_y
_atom_site_fract_z
_atom_site_U_iso_or_equiv
_atom_site_adp_type
_atom_site_occupancy
_atom_site_symmetry_multiplicity
_atom_site_calc_flag
_atom_site_refinement_flags
La1 La 0.0000 0.27344(3) 0.0000 0.00856(13) Uani 1 2 d S
P1 P 0.24565(14) 0.11022(8) 0.3724(2) 0.0090(2) Uani 1 1 d .
O2 O 0.2111(4) 0.3119(2) -0.2101(6) 0.0126(7) Uani 1 1 d .
O1 O 0.0512(4) 0.1257(2) 0.3153(6) 0.0127(7) Uani 1 1 d .
O3 O 0.1494(4) 0.3876(2) 0.3353(6) 0.0135(7) Uani 1 1 d .
C1 C 0.2718(8) 0.0000 0.2267(13) 0.0122(13) Uani 1 2 d S
H1A H 0.3855 0.0000 0.2197 0.015 Uiso 1 2 calc SR
H1B H 0.1921 0.0000 0.0444 0.015 Uiso 1 2 calc SR

loop_
_atom_site_aniso_label
_atom_site_aniso_U_11
_atom_site_aniso_U_22
_atom_site_aniso_U_33
_atom_site_aniso_U_23
_atom_site_aniso_U_13
_atom_site_aniso_U_12
La1 0.00760(19) 0.0087(2) 0.00956(19) 0.000 0.00334(14) 0.000
P1 0.0093(5) 0.0073(5) 0.0108(6) -0.0003(4) 0.0041(4) -0.0002(4)
O2 0.0136(16) 0.0098(16) 0.0166(16) 0.0032(13) 0.0083(13) 0.0017(13)
O1 0.0099(16) 0.0141(17) 0.0150(17) 0.0001(13) 0.0055(13) 0.0005(13)
O3 0.0134(16) 0.0132(17) 0.0126(16) -0.0024(13) 0.0031(13) 0.0010(13)
C1 0.009(3) 0.011(3) 0.017(3) 0.000 0.004(3) 0.000

loop_
_atom_type_symbol
_atom_type_description
_atom_type_scat_dispersion_real
_atom_type_scat_dispersion_imag
_atom_type_scat_source
C C 0.0033 0.0016 'International Tables Vol C Tables 4.2.6.8 and 6.1.1.4'
H H 0.0000 0.0000 'International Tables Vol C Tables 4.2.6.8 and 6.1.1.4'
O O 0.0106 0.0060 'International Tables Vol C Tables 4.2.6.8 and 6.1.1.4'
P P 0.1023 0.0942 'International Tables Vol C Tables 4.2.6.8 and 6.1.1.4'
La La -0.2871 2.4523 'International Tables Vol C Tables 4.2.6.8 and 6.1.1.4'

loop_
_geom_angle_atom_site_label_1
_geom_angle_atom_site_label_2
_geom_angle_atom_site_label_3
_geom_angle
_geom_angle_site_symmetry_1
_geom_angle_site_symmetry_3
O3 La1 O3 95.95(16) . 2
O3 La1 O2 77.02(10) . 2
O3 La1 O2 86.08(11) 2 2
O3 La1 O2 86.08(11) . .
O3 La1 O2 77.02(10) 2 .
O2 La1 O2 154.72(15) 2 .
O3 La1 O2 142.71(10) . 8_455
O3 La1 O2 80.27(10) 2 8_455
O2 La1 O2 65.74(12) 2 8_455
O2 La1 O2 128.01(13) . 8_455
O3 La1 O2 80.27(10) . 7
O3 La1 O2 142.71(10) 2 7
O2 La1 O2 128.01(13) 2 7
O2 La1 O2 65.74(12) . 7
O2 La1 O2 124.19(15) 8_455 7
O3 La1 O1 159.45(10) . 2
O3 La1 O1 97.32(11) 2 2
O2 La1 O1 119.46(10) 2 2
O2 La1 O1 81.71(10) . 2
O2 La1 O1 55.65(9) 8_455 2
O2 La1 O1 79.66(10) 7 2
O3 La1 O1 97.31(11) . .
O3 La1 O1 159.45(10) 2 .
O2 La1 O1 81.71(10) 2 .
O2 La1 O1 119.46(10) . .
O2 La1 O1 79.66(10) 8_455 .
O2 La1 O1 55.65(9) 7 .
O1 La1 O1 74.79(14) 2 .
O3 La1 P1 168.09(8) . 2
O3 La1 P1 88.24(8) 2 2
O2 La1 P1 92.21(8) 2 2
O2 La1 P1 105.74(8) . 2
O2 La1 P1 27.33(7) 8_455 2
O2 La1 P1 103.04(8) 7 2
O1 La1 P1 28.32(7) 2 2
O1 La1 P1 75.84(7) . 2
O3 La1 P1 88.24(8) . .
O3 La1 P1 168.10(8) 2 .
O2 La1 P1 105.75(8) 2 .
O2 La1 P1 92.21(8) . .
O2 La1 P1 103.04(8) 8_455 .
O2 La1 P1 27.33(7) 7 .
O1 La1 P1 75.84(7) 2 .
O1 La1 P1 28.32(7) . .
P1 La1 P1 89.86(4) 2 .
O3 P1 O2 114.48(19) 7_556 7
O3 P1 O1 112.27(18) 7_556 .
O2 P1 O1 103.51(18) 7 .
O3 P1 C1 111.0(2) 7_556 .
O2 P1 C1 106.4(2) 7 .
O1 P1 C1 108.6(2) . .
O3 P1 La1 129.25(14) 7_556 .
O2 P1 La1 50.69(12) 7 .
O1 P1 La1 52.83(12) . .
C1 P1 La1 119.7(2) . .
P1 O2 La1 140.77(18) 7 .
P1 O2 La1 101.98(15) 7 7
La1 O2 La1 114.26(12) . 7
P1 O1 La1 98.85(15) . .
P1 O3 La1 138.6(2) 7_556 .
P1 C1 P1 120.6(4) . 6
P1 C1 H1A 107.2 . .
P1 C1 H1A 107.2 6 .
P1 C1 H1B 107.2 . .
P1 C1 H1B 107.2 6 .
H1A C1 H1B 106.8 . .

loop_
_geom_bond_atom_site_label_1
_geom_bond_atom_site_label_2
_geom_bond_distance
_geom_bond_site_symmetry_2
La1 O3 2.412(3) .
La1 O3 2.412(3) 2
La1 O2 2.486(3) 2
La1 O2 2.486(3) .
La1 O2 2.579(3) 8_455
La1 O2 2.579(3) 7
La1 O1 2.630(3) 2
La1 O1 2.630(3) .
La1 P1 3.2611(12) 2
La1 P1 3.2612(12) .
P1 O3 1.504(3) 7_556
P1 O2 1.531(3) 7
P1 O1 1.566(3) .
P1 C1 1.795(3) .
O2 P1 1.531(3) 7
O2 La1 2.579(3) 7
O3 P1 1.504(3) 7_556
C1 P1 1.795(3) 6
C1 H1A 0.9700 .
C1 H1B 0.9700 .
